data_1559520
loop_
_publ_author_name
'Maity, Dilip Kumar'
'Paul, Rakesh Kumar'
'Desiraju, Gautam R.'

_publ_section_title
;
 Drug-Drug Binary Solids of Nitrofurantoin and Trimethoprim: Crystal
 Engineering and Pharmaceutical Properties.
;
_journal_name_full 'Molecular pharmaceutics'
_journal_paper_doi 10.1021/acs.molpharmaceut.0c00090
_journal_year 2020
_chemical_formula_moiety 'C14 H18 N4 O3, C8 H6 N4 O5, C3 H7 N O'
_chemical_formula_sum 'C25 H31 N9 O9'
_chemical_formula_weight 601.59
_space_group_crystal_system triclinic
_space_group_IT_number 2
_space_group_name_Hall '-P 1'
_space_group_name_H-M_alt 'P -1'
_atom_sites_solution_hydrogens mixed
_audit_creation_method SHELXL-2017/1
_cell_angle_alpha 101.872(7)
_cell_angle_beta 94.843(7)
_cell_angle_gamma 110.113(8)
_cell_formula_units_Z 2
_cell_length_a 8.4865(18)
_cell_length_b 11.949(3)
_cell_length_c 15.840(3)
_cell_measurement_reflns_used 250
_cell_measurement_temperature 293(2)
_cell_measurement_theta_max 25.0
_cell_measurement_theta_min 3.1
_cell_volume 1454.8(6)
_computing_structure_refinement 'SHELXL-2017/1 (Sheldrick, 2017)'
_diffrn_ambient_temperature 293(2)
_diffrn_measured_fraction_theta_full 0.997
_diffrn_measured_fraction_theta_max 0.997
_diffrn_measurement_device_type CCD
_diffrn_radiation_type MoK\a
_diffrn_radiation_wavelength 0.71073
_diffrn_reflns_av_R_equivalents 0.1280
_diffrn_reflns_av_unetI/netI 0.1605
_diffrn_reflns_Laue_measured_fraction_full 0.997
_diffrn_reflns_Laue_measured_fraction_max 0.997
_diffrn_reflns_limit_h_max 10
_diffrn_reflns_limit_h_min -10
_diffrn_reflns_limit_k_max 14
_diffrn_reflns_limit_k_min -14
_diffrn_reflns_limit_l_max 18
_diffrn_reflns_limit_l_min -18
_diffrn_reflns_number 12662
_diffrn_reflns_point_group_measured_fraction_full 0.997
_diffrn_reflns_point_group_measured_fraction_max 0.997
_diffrn_reflns_theta_full 24.999
_diffrn_reflns_theta_max 24.999
_diffrn_reflns_theta_min 3.110
_diffrn_source 'fine-focus sealed tube'
_exptl_absorpt_coefficient_mu 0.107
_exptl_crystal_colour Yellow
_exptl_crystal_density_diffrn 1.373
_exptl_crystal_description Block
_exptl_crystal_F_000 632
_exptl_crystal_size_max 0.459
_exptl_crystal_size_mid 0.364
_exptl_crystal_size_min 0.264
_refine_diff_density_max 0.399
_refine_diff_density_min -0.265
_refine_diff_density_rms 0.053
_refine_ls_extinction_method none
_refine_ls_goodness_of_fit_ref 1.003
_refine_ls_hydrogen_treatment mixed
_refine_ls_matrix_type full
_refine_ls_number_parameters 398
_refine_ls_number_reflns 5111
_refine_ls_number_restraints 0
_refine_ls_restrained_S_all 1.003
_refine_ls_R_factor_all 0.2297
_refine_ls_R_factor_gt 0.0841
_refine_ls_shift/su_max 0.000
_refine_ls_shift/su_mean 0.000
_refine_ls_structure_factor_coef Fsqd
_refine_ls_weighting_details 'w=1/[\s^2^(Fo^2^)+(0.0837P)^2^] where P=(Fo^2^+2Fc^2^)/3'
_refine_ls_weighting_scheme calc
_refine_ls_wR_factor_gt 0.1649
_refine_ls_wR_factor_ref 0.2207
_reflns_Friedel_coverage 0.000
_reflns_number_gt 2015
_reflns_number_total 5111
_reflns_threshold_expression 'I > 2\s(I)'
_cod_data_source_file mp0c00090_si_002.cif
_cod_data_source_block DM3
_cod_original_cell_volume 1454.9(5)
_cod_database_code 1559520
_shelx_shelxl_version_number 2017/1
_shelx_space_group_comment
;
The symmetry employed for this shelxl refinement is uniquely defined
by the following loop, which should always be used as a source of
symmetry information in preference to the above space-group names.
They are only intended as comments.
;
_shelx_estimated_absorpt_t_min 0.9109
_shelx_estimated_absorpt_t_max 0.9895

loop_
_space_group_symop_operation_xyz
'x, y, z'
'-x, -y, -z'

loop_
_atom_site_label
_atom_site_type_symbol
_atom_site_fract_x
_atom_site_fract_y
_atom_site_fract_z
_atom_site_U_iso_or_equiv
_atom_site_adp_type
_atom_site_occupancy
_atom_site_site_symmetry_order
_atom_site_calc_flag
_atom_site_refinement_flags_posn
_atom_site_refinement_flags_adp
_atom_site_refinement_flags_occupancy
_atom_site_disorder_assembly
_atom_site_disorder_group
O9 O -0.2517(9) 1.5300(6) -0.2365(4) 0.112(2) Uani 1 1 d . . . . .
N9 N -0.1777(12) 1.5758(7) -0.3623(5) 0.111(2) Uani 1 1 d . . . . .
C23 C -0.2648(17) 1.5672(9) -0.2985(9) 0.150(4) Uani 1 1 d . . . . .
H23 H -0.353453 1.595733 -0.303007 0.179 Uiso 1 1 calc R U . . .
C25 C -0.0261(16) 1.5609(11) -0.3517(10) 0.291(11) Uani 1 1 d . . . . .
H25A H 0.063601 1.634193 -0.355575 0.437 Uiso 1 1 calc R U . . .
H25B H -0.029034 1.492346 -0.396643 0.437 Uiso 1 1 calc R U . . .
H25C H -0.005773 1.545627 -0.295372 0.437 Uiso 1 1 calc R U . . .
C24 C -0.2342(18) 1.6030(13) -0.4364(11) 0.293(9) Uani 1 1 d . . . . .
H24A H -0.138556 1.652310 -0.457868 0.439 Uiso 1 1 calc R U . . .
H24B H -0.307513 1.647643 -0.422904 0.439 Uiso 1 1 calc R U . . .
H24C H -0.296095 1.527964 -0.480367 0.439 Uiso 1 1 calc R U . . .
O6 O 0.5449(4) 0.6345(3) 0.1241(2) 0.0478(10) Uani 1 1 d . . . . .
N1 N 0.0869(5) 1.1639(4) -0.0811(3) 0.0426(12) Uani 1 1 d . . . . .
N2 N 0.0511(6) 1.3543(4) -0.0291(3) 0.0473(12) Uani 1 1 d . . . . .
C8 C -0.0581(6) 1.2404(4) -0.1786(3) 0.0383(13) Uani 1 1 d . . . . .
N5 N 0.1930(6) 0.9761(4) -0.0645(3) 0.0475(13) Uani 1 1 d . . . . .
O2 O -0.3923(5) 0.7745(3) -0.5201(2) 0.0545(11) Uani 1 1 d . . . . .
O1 O -0.1964(5) 0.9744(4) -0.5618(2) 0.0644(12) Uani 1 1 d . . . . .
O3 O -0.4839(5) 0.7838(3) -0.3628(2) 0.0618(12) Uani 1 1 d . . . . .
O5 O 0.3126(5) 1.0643(3) 0.0802(2) 0.0563(11) Uani 1 1 d . . . . .
N6 N 0.3147(5) 0.8780(4) 0.0050(3) 0.0459(12) Uani 1 1 d . . . . .
C11 C -0.0296(6) 1.3425(5) -0.1085(3) 0.0405(14) Uani 1 1 d . . . . .
N7 N 0.4010(5) 0.8598(4) 0.0738(3) 0.0454(12) Uani 1 1 d . . . . .
O4 O 0.1188(5) 0.8504(4) -0.2036(2) 0.0682(13) Uani 1 1 d . . . . .
O8 O 0.7405(6) 0.5385(4) 0.2798(3) 0.0915(16) Uani 1 1 d . . . . .
C17 C 0.2745(7) 0.9817(5) 0.0148(4) 0.0440(14) Uani 1 1 d . . . . .
N4 N 0.1896(6) 1.2752(4) 0.0616(3) 0.0621(14) Uani 1 1 d . . . . .
H4A H 0.203541 1.337179 0.104281 0.075 Uiso 1 1 calc R U . . .
H4B H 0.227162 1.219315 0.069728 0.075 Uiso 1 1 calc R U . . .
C7 C -0.1482(7) 1.2312(5) -0.2666(3) 0.0529(16) Uani 1 1 d . . . . .
H7A H -0.072335 1.291900 -0.291794 0.063 Uiso 1 1 calc R U . . .
H7B H -0.246151 1.253747 -0.258080 0.063 Uiso 1 1 calc R U . . .
C22 C 0.6273(7) 0.6380(5) 0.2014(4) 0.0473(14) Uani 1 1 d . . . . .
C4 C -0.3343(7) 0.8852(5) -0.4583(3) 0.0409(14) Uani 1 1 d . . . . .
C9 C 0.0045(6) 1.1561(5) -0.1592(3) 0.0437(14) Uani 1 1 d . . . . .
H9 H -0.011450 1.087313 -0.203981 0.052 Uiso 1 1 calc R U . . .
C2 C -0.1645(7) 1.1004(5) -0.4150(3) 0.0483(15) Uani 1 1 d . . . . .
H2 H -0.089905 1.169899 -0.428126 0.058 Uiso 1 1 calc R U . . .
C3 C -0.2314(7) 0.9893(5) -0.4781(3) 0.0466(15) Uani 1 1 d . . . . .
O7 O 0.6266(6) 0.4477(4) 0.1443(3) 0.0909(16) Uani 1 1 d . . . . .
N3 N -0.0830(6) 1.4331(4) -0.1171(3) 0.0568(13) Uani 1 1 d . . . . .
H3A H -0.064625 1.494289 -0.073000 0.068 Uiso 1 1 calc R U . . .
H3B H -0.135733 1.430364 -0.166771 0.068 Uiso 1 1 calc R U . . .
C5 C -0.3788(7) 0.8931(5) -0.3754(3) 0.0433(14) Uani 1 1 d . . . . .
C1 C -0.2089(7) 1.1078(5) -0.3328(3) 0.0430(14) Uani 1 1 d . . . . .
C19 C 0.5254(7) 0.7436(5) 0.1357(3) 0.0435(14) Uani 1 1 d . . . . .
N8 N 0.6664(7) 0.5337(5) 0.2086(4) 0.0638(15) Uani 1 1 d . . . . .
C10 C 0.1089(7) 1.2657(5) -0.0179(3) 0.0414(13) Uani 1 1 d . . . . .
C18 C 0.4339(7) 0.7617(6) 0.0624(4) 0.0434(14) Uani 1 1 d . . . . .
C6 C -0.3157(7) 1.0039(5) -0.3124(3) 0.0478(15) Uani 1 1 d . . . . .
H6 H -0.344877 1.008454 -0.256882 0.057 Uiso 1 1 calc R U . . .
C16 C 0.1788(7) 0.8750(5) -0.1275(4) 0.0461(15) Uani 1 1 d . . . . .
C21 C 0.6604(7) 0.7429(5) 0.2613(4) 0.0542(16) Uani 1 1 d . . . . .
H21 H 0.717011 0.765289 0.318573 0.065 Uiso 1 1 calc R U . . .
C20 C 0.5918(7) 0.8123(5) 0.2196(4) 0.0558(16) Uani 1 1 d . . . . .
H20 H 0.591523 0.889885 0.244230 0.067 Uiso 1 1 calc R U . . .
C15 C 0.2585(7) 0.8010(5) -0.0838(3) 0.0442(14) Uani 1 1 d . . . . .
H15A H 0.175668 0.720342 -0.085843 0.053 Uiso 1 1 calc R U . . .
H15B H 0.353410 0.791517 -0.110504 0.053 Uiso 1 1 calc R U . . .
C12 C -0.1172(8) 1.0810(5) -0.5902(4) 0.0718(19) Uani 1 1 d . . . . .
H12A H -0.099928 1.058092 -0.649433 0.108 Uiso 1 1 calc R U . . .
H12B H -0.188137 1.128803 -0.587395 0.108 Uiso 1 1 calc R U . . .
H12C H -0.009226 1.128987 -0.553160 0.108 Uiso 1 1 calc R U . . .
C14 C -0.5317(9) 0.7843(6) -0.2782(4) 0.087(2) Uani 1 1 d . . . . .
H14A H -0.604954 0.702768 -0.277862 0.131 Uiso 1 1 calc R U . . .
H14B H -0.431541 0.810755 -0.234890 0.131 Uiso 1 1 calc R U . . .
H14C H -0.590809 0.839695 -0.265231 0.131 Uiso 1 1 calc R U . . .
C13 C -0.5576(9) 0.7427(7) -0.5643(4) 0.100(3) Uani 1 1 d . . . . .
H13A H -0.590873 0.664892 -0.606348 0.150 Uiso 1 1 calc R U . . .
H13B H -0.634752 0.736753 -0.522946 0.150 Uiso 1 1 calc R U . . .
H13C H -0.560529 0.804762 -0.593756 0.150 Uiso 1 1 calc R U . . .
H18 H 0.411(5) 0.705(4) 0.010(3) 0.028(13) Uiso 1 1 d . . . . .
H5 H 0.156(6) 1.031(5) -0.077(3) 0.052(18) Uiso 1 1 d . . . . .

loop_
_atom_site_aniso_label
_atom_site_aniso_U_11
_atom_site_aniso_U_22
_atom_site_aniso_U_33
_atom_site_aniso_U_23
_atom_site_aniso_U_13
_atom_site_aniso_U_12
O9 0.164(6) 0.104(5) 0.069(4) 0.023(3) -0.004(4) 0.054(4)
N9 0.142(8) 0.097(5) 0.102(6) 0.040(5) 0.013(5) 0.046(5)
C23 0.201(13) 0.090(8) 0.151(12) 0.017(8) 0.046(12) 0.049(8)
C25 0.168(12) 0.171(12) 0.45(3) -0.069(13) -0.145(15) 0.095(10)
C24 0.290(18) 0.270(17) 0.40(2) 0.246(18) -0.001(16) 0.125(14)
O6 0.066(3) 0.048(2) 0.040(2) 0.0127(18) 0.011(2) 0.033(2)
N1 0.052(3) 0.040(3) 0.033(3) -0.001(2) 0.001(2) 0.020(2)
N2 0.057(3) 0.040(3) 0.040(3) -0.001(2) -0.003(2) 0.020(2)
C8 0.050(4) 0.034(3) 0.031(3) -0.002(3) 0.003(3) 0.022(3)
N5 0.065(3) 0.042(3) 0.043(3) 0.012(3) 0.008(3) 0.028(3)
O2 0.076(3) 0.043(2) 0.038(2) -0.0044(18) 0.001(2) 0.025(2)
O1 0.093(3) 0.058(3) 0.041(2) 0.011(2) 0.025(2) 0.024(2)
O3 0.083(3) 0.055(3) 0.036(2) 0.009(2) 0.019(2) 0.010(2)
O5 0.072(3) 0.048(2) 0.047(2) 0.002(2) -0.002(2) 0.028(2)
N6 0.064(3) 0.047(3) 0.033(3) 0.007(2) 0.003(2) 0.032(3)
C11 0.045(4) 0.031(3) 0.040(3) 0.003(3) 0.003(3) 0.012(3)
N7 0.055(3) 0.038(3) 0.049(3) 0.016(2) 0.010(3) 0.021(2)
O4 0.102(3) 0.075(3) 0.032(2) 0.004(2) -0.003(2) 0.046(3)
O8 0.104(4) 0.079(3) 0.101(4) 0.039(3) -0.017(3) 0.043(3)
C17 0.055(4) 0.043(4) 0.036(3) 0.010(3) 0.011(3) 0.019(3)
N4 0.095(4) 0.050(3) 0.036(3) -0.012(2) -0.013(3) 0.040(3)
C7 0.071(4) 0.040(3) 0.040(3) -0.006(3) -0.003(3) 0.023(3)
C22 0.054(4) 0.042(4) 0.052(4) 0.016(3) 0.011(3) 0.022(3)
C4 0.047(4) 0.037(3) 0.034(3) -0.004(3) 0.001(3) 0.019(3)
C9 0.052(4) 0.036(3) 0.037(3) -0.007(3) 0.007(3) 0.017(3)
C2 0.054(4) 0.049(4) 0.039(3) 0.008(3) 0.007(3) 0.016(3)
C3 0.060(4) 0.051(4) 0.031(3) 0.005(3) 0.008(3) 0.027(3)
O7 0.135(4) 0.060(3) 0.090(4) 0.008(3) 0.010(3) 0.060(3)
N3 0.088(4) 0.043(3) 0.044(3) 0.000(2) -0.005(3) 0.040(3)
C5 0.049(4) 0.041(3) 0.037(3) 0.008(3) 0.002(3) 0.013(3)
C1 0.055(4) 0.040(3) 0.035(3) 0.000(3) 0.003(3) 0.025(3)
C19 0.050(4) 0.040(3) 0.047(4) 0.010(3) 0.007(3) 0.025(3)
N8 0.082(4) 0.051(4) 0.074(4) 0.027(3) 0.013(3) 0.037(3)
C10 0.045(3) 0.033(3) 0.039(3) 0.003(3) 0.008(3) 0.010(3)
C18 0.052(4) 0.046(4) 0.036(3) 0.009(3) 0.015(3) 0.022(3)
C6 0.063(4) 0.050(4) 0.030(3) 0.000(3) 0.004(3) 0.026(3)
C16 0.045(4) 0.047(4) 0.047(4) 0.009(3) 0.009(3) 0.020(3)
C21 0.062(4) 0.055(4) 0.051(4) 0.012(3) 0.004(3) 0.030(3)
C20 0.065(4) 0.050(4) 0.052(4) -0.005(3) 0.003(3) 0.033(3)
C15 0.057(4) 0.046(3) 0.034(3) 0.009(3) 0.012(3) 0.024(3)
C12 0.106(6) 0.065(5) 0.048(4) 0.023(3) 0.024(4) 0.028(4)
C14 0.125(6) 0.072(5) 0.056(4) 0.023(4) 0.045(4) 0.015(4)
C13 0.075(5) 0.115(6) 0.065(5) -0.026(4) -0.025(4) 0.017(4)

loop_
_atom_type_symbol
_atom_type_description
_atom_type_scat_dispersion_real
_atom_type_scat_dispersion_imag
_atom_type_scat_source
C C 0.0033 0.0016 'International Tables Vol C Tables 4.2.6.8 and 6.1.1.4'
H H 0.0000 0.0000 'International Tables Vol C Tables 4.2.6.8 and 6.1.1.4'
N N 0.0061 0.0033 'International Tables Vol C Tables 4.2.6.8 and 6.1.1.4'
O O 0.0106 0.0060 'International Tables Vol C Tables 4.2.6.8 and 6.1.1.4'

loop_
_geom_angle_atom_site_label_1
_geom_angle_atom_site_label_2
_geom_angle_atom_site_label_3
_geom_angle
_geom_angle_site_symmetry_1
_geom_angle_site_symmetry_3
_geom_angle_publ_flag
C23 N9 C25 117.6(12) . . ?
C23 N9 C24 121.2(12) . . ?
C25 N9 C24 121.2(13) . . ?
O9 C23 N9 131.6(14) . . ?
C22 O6 C19 105.1(4) . . ?
C9 N1 C10 115.4(4) . . ?
C11 N2 C10 118.0(4) . . ?
C9 C8 C11 114.7(5) . . ?
C9 C8 C7 125.0(4) . . ?
C11 C8 C7 120.3(5) . . ?
C17 N5 C16 113.3(5) . . ?
C4 O2 C13 113.3(4) . . ?
C3 O1 C12 117.7(4) . . ?
C5 O3 C14 117.5(4) . . ?
N7 N6 C17 120.1(4) . . ?
N7 N6 C15 127.9(4) . . ?
C17 N6 C15 112.0(4) . . ?
N3 C11 N2 116.0(4) . . ?
N3 C11 C8 122.0(5) . . ?
N2 C11 C8 122.0(5) . . ?
C18 N7 N6 118.2(4) . . ?
O5 C17 N5 126.9(5) . . ?
O5 C17 N6 126.2(5) . . ?
N5 C17 N6 106.8(5) . . ?
C8 C7 C1 117.2(4) . . ?
C21 C22 O6 112.9(5) . . ?
C21 C22 N8 129.4(6) . . ?
O6 C22 N8 117.7(5) . . ?
C3 C4 O2 120.0(5) . . ?
C3 C4 C5 119.2(5) . . ?
O2 C4 C5 120.8(5) . . ?
N1 C9 C8 125.6(5) . . ?
C1 C2 C3 119.9(5) . . ?
C4 C3 O1 115.7(5) . . ?
C4 C3 C2 120.6(5) . . ?
O1 C3 C2 123.7(5) . . ?
O3 C5 C6 124.9(5) . . ?
O3 C5 C4 114.4(5) . . ?
C6 C5 C4 120.7(5) . . ?
C2 C1 C6 120.1(5) . . ?
C2 C1 C7 119.8(5) . . ?
C6 C1 C7 120.0(5) . . ?
O6 C19 C20 110.2(5) . . ?
O6 C19 C18 116.3(5) . . ?
C20 C19 C18 133.4(5) . . ?
O7 N8 O8 125.1(5) . . ?
O7 N8 C22 118.3(6) . . ?
O8 N8 C22 116.6(6) . . ?
N4 C10 N2 119.0(5) . . ?
N4 C10 N1 116.7(5) . . ?
N2 C10 N1 124.3(5) . . ?
N7 C18 C19 117.7(5) . . ?
C1 C6 C5 119.4(5) . . ?
O4 C16 N5 126.9(5) . . ?
O4 C16 C15 126.4(5) . . ?
N5 C16 C15 106.7(5) . . ?
C22 C21 C20 105.3(5) . . ?
C19 C20 C21 106.5(5) . . ?
N6 C15 C16 101.2(4) . . ?

loop_
_geom_bond_atom_site_label_1
_geom_bond_atom_site_label_2
_geom_bond_distance
_geom_bond_site_symmetry_2
_geom_bond_publ_flag
O9 C23 1.170(13) . ?
N9 C23 1.302(12) . ?
N9 C25 1.360(11) . ?
N9 C24 1.372(12) . ?
O6 C22 1.344(6) . ?
O6 C19 1.348(5) . ?
N1 C9 1.337(6) . ?
N1 C10 1.353(6) . ?
N2 C11 1.337(6) . ?
N2 C10 1.346(6) . ?
C8 C9 1.364(6) . ?
C8 C11 1.406(6) . ?
C8 C7 1.496(6) . ?
N5 C17 1.359(6) . ?
N5 C16 1.361(6) . ?
O2 C4 1.374(5) . ?
O2 C13 1.400(6) . ?
O1 C3 1.374(6) . ?
O1 C12 1.405(6) . ?
O3 C5 1.370(6) . ?
O3 C14 1.432(6) . ?
O5 C17 1.206(6) . ?
N6 N7 1.357(5) . ?
N6 C17 1.376(6) . ?
N6 C15 1.452(6) . ?
C11 N3 1.335(6) . ?
N7 C18 1.277(6) . ?
O4 C16 1.202(6) . ?
O8 N8 1.223(6) . ?
N4 C10 1.345(6) . ?
C7 C1 1.513(6) . ?
C22 C21 1.331(7) . ?
C22 N8 1.420(7) . ?
C4 C3 1.366(7) . ?
C4 C5 1.392(7) . ?
C2 C1 1.380(7) . ?
C2 C3 1.387(7) . ?
O7 N8 1.216(6) . ?
C5 C6 1.383(6) . ?
C1 C6 1.381(7) . ?
C19 C20 1.366(7) . ?
C19 C18 1.436(7) . ?
C16 C15 1.518(7) . ?
C21 C20 1.397(7) . ?
